data_1561810
loop_
_publ_author_name
'Osiry, H.'
'Cano, A.'
'Lemus-Santana, A.A.'
'Rodr\'iguez, A.'
'Carbonio, R.E.'
'Reguera, E.'

_publ_section_title
;
 Intercalation of organic molecules in 2D copper (II) nitroprusside:
 Intermolecular interactions and magnetic properties
;
_journal_name_full 'Journal of Solid State Chemistry'
_journal_page_first 374
_journal_page_last 380
_journal_paper_doi 10.1016/j.jssc.2015.07.042
_journal_volume 230
_journal_year 2015
_chemical_formula_sum 'C15 H16 Cu Fe N10 O'
_chemical_formula_weight 471.744
_chemical_name_common Cu(EIm)2[Fe(CN)4NO]
_space_group_IT_number 14
_space_group_name_Hall '-P 2yn'
_space_group_name_H-M_alt 'P 1 21/n 1'
_symmetry_cell_setting monoclinic
_symmetry_space_group_name_Hall '-P 2yn'
_symmetry_space_group_name_H-M 'P 1 21/n 1'
_cell_angle_alpha 90.00000
_cell_angle_beta 95.590(2)
_cell_angle_gamma 90.00000
_cell_formula_units_Z 4
_cell_length_a 17.6604(4)
_cell_length_b 10.6264(2)
_cell_length_c 11.0262(3)
_cell_measurement_reflns_used 270
_cell_measurement_temperature 298
_cell_volume 2059.41(8)
_computing_cell_refinement 'FULLPROF (Carvajal, 2013)'
_computing_data_collection 'D8 ADVANCE BRUKER'
_computing_data_reduction 'FULLPROF (Carvajal, 2013)'
_computing_molecular_graphics 'DIAMOND (Branderbug, 2006)'
_computing_publication_material 'PLATON (Spek, 2003)'
_computing_structure_refinement 'FULLPROF (Carvajal, 2013)'
_computing_structure_solution
;
SHELXS-97 (Sheldrick, 2008) and EXPO2013 (Altomare et al., 2013)
;
_diffrn_ambient_temperature 298
_diffrn_measurement_device_type 'D8 Advanced'
_diffrn_measurement_method 'Bragg Brentano'
_diffrn_radiation_monochromator Germanium
_diffrn_radiation_source Cooper
_diffrn_radiation_type 'Cu K\a'
_diffrn_radiation_wavelength 1.5406
_diffrn_reflns_number 355
_exptl_absorpt_coefficient_mu 7.158
_exptl_absorpt_correction_type none
_exptl_crystal_colour green
_exptl_crystal_density_diffrn 1.470
_exptl_crystal_description powder
_exptl_crystal_F_000 892
_pd_char_colour green
_pd_meas_2theta_range_inc 0.007870
_pd_meas_2theta_range_max 69.99760
_pd_meas_2theta_range_min 5.04720
_pd_meas_number_of_points 8255
_pd_proc_info_excluded_regions 0
_pd_proc_ls_background_function
;
Linear interpolation between a set background points with refinable heights
;
_pd_proc_ls_pref_orient_corr 'March-Dollase Multiaxial function'
_pd_proc_ls_profile_function Pseudo-Voigt
_pd_proc_ls_prof_R_factor 2.8905
_pd_proc_ls_prof_wR_expected 2.4491
_pd_proc_ls_prof_wR_factor 3.989
_refine_ls_goodness_of_fit_all 1.627
_refine_ls_number_constraints 0
_refine_ls_number_parameters 60
_refine_ls_number_reflns 2366
_refine_ls_number_restraints 9
_refine_ls_R_factor_gt 0.0922
_refine_ls_R_I_factor 12.8609
_refine_ls_wR_factor_ref 0.127
_reflns_number_total 889
_cod_data_source_file JSSC-2015-230-374.cif
_cod_data_source_block 1
_cod_original_cell_volume 2059.41(7)
_cod_original_sg_symbol_H-M 'P 21/n'
_cod_database_code 1561810

loop_
_symmetry_equiv_pos_as_xyz
x,y,z
-x+1/2,y+1/2,-z+1/2
-x,-y,-z
x+1/2,-y+1/2,z+1/2

loop_
_atom_site_label
_atom_site_fract_x
_atom_site_fract_y
_atom_site_fract_z
_atom_site_U_iso_or_equiv
_atom_site_occupancy
_atom_site_adp_type
_atom_site_type_symbol
Fe 0.1017(4) 0.7039(8) 0.5427(5) 0.0272(2) 1.00000 Uiso Fe
C1 0.1163(2) 0.8721(1) 0.6073(2) 0.057(2) 1.00000 Uiso C
C2 0.0932(2) 0.5425(2) 0.4621(3) 0.057(2) 1.00000 Uiso C
C3 0.1999(1) 0.6469(3) 0.6142(2) 0.057(2) 1.00000 Uiso C
C4 0.0096(1) 0.7677(3) 0.4550(2) 0.057(2) 1.00000 Uiso C
C5 0.1535(2) 0.7607(3) 0.4068(3) 0.057(2) 1.00000 Uiso C
N5 0.1843(1) 0.7945(3) 0.3258(2) 0.057(2) 1.00000 Uiso N
N6 0.0571(1) 0.6552(3) 0.6595(2) 0.057(2) 1.00000 Uiso N
O1 0.0268(1) 0.6220(2) 0.7392(2) 0.057(2) 1.00000 Uiso O
N7 0.0825(1) 1.2146(3) 0.8585(2) 0.057(2) 1.00000 Uiso N
C8 0.0814(2) 1.3086(3) 0.9413(3) 0.057(2) 1.00000 Uiso C
N8 0.0342(1) 1.2820(3) 1.0272(2) 0.057(2) 1.00000 Uiso N
C7 0.0041(2) 1.1649(3) 0.9952(2) 0.057(2) 1.00000 Uiso C
C6 0.0330(2) 1.1238(3) 0.8943(2) 0.057(2) 1.00000 Uiso C
C9 0.1256(2) 1.4265(3) 0.9375(3) 0.057(2) 1.00000 Uiso C
N9 0.1944(1) 1.1901(3) 0.4819(2) 0.057(2) 1.00000 Uiso N
C12 0.1662(2) 1.1880(3) 0.2825(3) 0.057(2) 1.00000 Uiso C
N10 0.2162(1) 1.2869(2) 0.3085(2) 0.057(2) 1.00000 Uiso N
C13 0.2319(2) 1.2844(3) 0.4308(2) 0.057(2) 1.00000 Uiso C
C11 0.1527(2) 1.1297(3) 0.3863(2) 0.057(2) 1.00000 Uiso C
C14 0.2845(2) 1.3728(3) 0.4998(2) 0.057(2) 1.00000 Uiso C
Cu 0.1397(3) 1.1784(5) 0.6898(5) 0.057(2) 1.00000 Uiso Cu
N1 0.1244(3) 0.9695(6) 0.6480(5) 0.057(2) 1.00000 Uiso N
N2 0.1070(1) 0.4461(2) 0.4228(2) 0.057(2) 1.00000 Uiso N
N3 0.2499(1) 0.6551(2) 0.6867(2) 0.057(2) 1.00000 Uiso N
N4 -0.0438(1) 0.8190(3) 0.4140(2) 0.057(2) 1.00000 Uiso N
C10 0.1388(2) 1.5245(3) 1.0368(3) 0.057(2) 1.00000 Uiso C
C15 0.2703(2) 1.3818(3) 0.6381(2) 0.057(2) 1.00000 Uiso C

loop_
_atom_type_symbol
_atom_type_scat_Cromer_Mann_a1
_atom_type_scat_Cromer_Mann_b1
_atom_type_scat_Cromer_Mann_a2
_atom_type_scat_Cromer_Mann_b2
_atom_type_scat_Cromer_Mann_a3
_atom_type_scat_Cromer_Mann_b3
_atom_type_scat_Cromer_Mann_a4
_atom_type_scat_Cromer_Mann_b4
_atom_type_scat_Cromer_Mann_c
_atom_type_scat_dispersion_real
_atom_type_scat_dispersion_imag
_atom_type_scat_source
fe 11.76950 4.76110 7.35730 0.30720 3.52220 15.35350 2.30450 76.88050 1.03690 -1.17900 3.20400 International_Tables_for_Crystallography_Vol.C(1991)_Tables_6.1.1.4_and_6.1.1.5
c 2.31000 20.84390 1.02000 10.20750 1.58860 0.56870 0.86500 51.65120 0.21560 0.01700 0.00900 International_Tables_for_Crystallography_Vol.C(1991)_Tables_6.1.1.4_and_6.1.1.5
n 12.21260 0.00570 3.13220 9.89330 2.01250 28.99750 1.16630 0.58260 -11.52900 0.02900 0.01800 International_Tables_for_Crystallography_Vol.C(1991)_Tables_6.1.1.4_and_6.1.1.5
o 3.04850 13.27710 2.28680 5.70110 1.54630 0.32390 0.86700 32.90890 0.25080 0.04700 0.03200 International_Tables_for_Crystallography_Vol.C(1991)_Tables_6.1.1.4_and_6.1.1.5
cu 13.33800 3.58280 7.16760 0.24700 5.61580 11.39660 1.67350 64.81260 1.19100 -2.01900 0.58900 International_Tables_for_Crystallography_Vol.C(1991)_Tables_6.1.1.4_and_6.1.1.5

loop_
_geom_angle_atom_site_label_1
_geom_angle_atom_site_label_2
_geom_angle_atom_site_label_3
_geom_angle_site_symmetry_1
_geom_angle_site_symmetry_2
_geom_angle_site_symmetry_3
_geom_angle
_geom_angle_publ_flag
Fe C1 N1 . . . 178.2(4) yes
Fe C2 N2 . . . 163.1(7) yes
Fe C3 N3 . . . 150.4(6) yes
Fe C4 N4 . . . 170.6(6) yes
Fe C5 N5 . . . 179.9(6) yes
Fe N6 O1 . . . 179.9(7) yes
Cu N1 C1 . . . 168.4(6) yes
Cu N3 C3 2_546 . . 171.9(5) yes
Cu N4 C4 3_576 . . 151.0(5) yes
Cu N7 C8 . . . 136.5(5) yes
Cu N7 C6 . . . 117.8(4) yes
Cu N9 C11 . . . 116.0(4) yes
Cu N9 C13 . . . 130.3(4) yes
C1 Fe C2 . . . 173.3(4) yes
C1 Fe C3 . . . 93.3(4) yes
C1 Fe C4 . . . 86.3(4) yes
C1 Fe C5 . . . 86.6(4) yes
C1 Fe N6 . . . 93.4(4) yes
C2 Fe C3 . . . 86.3(4) yes
C2 Fe C4 . . . 93.3(4) yes
C2 Fe C5 . . . 86.7(4) yes
C2 Fe N6 . . . 93.4(4) yes
C3 Fe C4 . . . 173.2(3) yes
C3 Fe C5 . . . 86.6(3) yes
C3 Fe N6 . . . 93.5(3) yes
C4 Fe C5 . . . 86.6(3) yes
C4 Fe N6 . . . 93.3(4) yes
N3 Cu N7 2_556 . . 87.2(2) yes
N3 Cu N4 2_556 . 3_576 174.5(3) yes
N3 Cu N9 2_556 . . 99.4(2) yes
N4 Cu N7 3_576 . . 92.8(3) yes
N4 Cu N9 3_576 . . 81.8(2) yes
N9 Cu N7 . . . 166.3(3) yes
N7 C6 C7 . . . 108.1(4) yes
C6 C7 N8 . . . 109.6(4) yes
C7 N8 C8 . . . 104.9(4) yes
N8 C8 C9 . . . 124.1(4) yes
C8 C9 C10 . . . 127.4(4) yes
N9 C11 C12 . . . 108.0(4) yes
C11 C12 N10 . . . 109.6(4) yes
C12 N10 C13 . . . 104.9(3) yes
N10 C13 N9 . . . 111.7(3) yes
C13 C14 C15 . . . 112.7(3) yes

loop_
_geom_bond_atom_site_label_1
_geom_bond_atom_site_label_2
_geom_bond_site_symmetry_1
_geom_bond_site_symmetry_2
_geom_bond_distance
_geom_bond_publ_flag
Fe C1 . . 1.932(8) yes
Fe C2 . . 1.931(8) yes
Fe C3 . . 1.931(7) yes
Fe C4 . . 1.932(7) yes
Fe C5 . . 1.927(7) yes
Fe N6 . . 1.657(7) yes
Cu N1 . . 2.278(8) yes
Cu N4 . 3_576 1.950(5) yes
Cu N3 . 2_556 2.280(5) yes
Cu N7 . . 2.235(6) yes
Cu N9 . . 2.576(6) yes
C1 N1 . . 1.132(6) yes
C2 N2 . . 1.148(3) yes
C3 N3 . . 1.135(3) yes
C4 N4 . . 1.144(3) yes
C5 N5 . . 1.148(4) yes
N6 O1 . . 1.129(3) yes
N7 C6 . . 1.385(4) yes
N7 C8 . . 1.355(4) yes
C6 C7 . . 1.341(4) yes
C7 N8 . . 1.385(4) yes
C8 N8 . . 1.351(4) yes
C8 C9 . . 1.479(5) yes
C9 C10 . . 1.513(5) yes
N9 C11 . . 1.384(4) yes
N9 C13 . . 1.354(4) yes
C11 C12 . . 1.343(4) yes
C12 N10 . . 1.385(4) yes
N10 C13 . . 1.350(3) yes
C13 C14 . . 1.479(4) yes
C14 C15 . . 1.572(3) yes
